data_8103305
loop_
_publ_author_name
'Stefan J. Sedlmaier'
'Daniel Weber'
'Wolfgang Schnick'

_publ_contact_author
;
 Prof. Dr. Wolfgang Schnick
 Department Chemie
 Ludwig-Maximilians-Universit\"at M\"unchen
 Butenandtstr. 5-13 (D)
 D-81377 Munich, Germany
;
_publ_section_title
;
 Crystal structure of barium oxonitridophosphate, Ba3P6O6N8
;
_journal_issue 1
_journal_name_full 'Zeitschrift f\"ur Kristallographie - New Crystal Structures'
_journal_page_first 1
_journal_volume 227
_journal_year 2012
_chemical_formula_moiety Ba3P6O6N8
_chemical_formula_sum 'Ba3 N8 O6 P6'
_chemical_formula_weight 805.884
_chemical_name_common 'Barium oxonitridophosphate'
_chemical_name_systematic
; 
Barium oxonitridophosphate 
;
_space_group_IT_number 147
_symmetry_cell_setting hexagonal
_symmetry_Int_Tables_number 147
_symmetry_space_group_name_Hall '-P 3'
_symmetry_space_group_name_H-M 'P -3'
_audit_creation_method 'TOPAS ACADEMIC 4.1'
_cell_angle_alpha 90.0
_cell_angle_beta 90.0
_cell_angle_gamma 120.0
_cell_formula_units_Z 1
_cell_length_a 7.402270(89)
_cell_length_b 7.402270(89)
_cell_length_c 6.31436(11)
_cell_volume 299.633(7)
_computing_molecular_graphics 'Diamond 3.1b'
_computing_publication_material 'TOPAS ACADEMIC 4.1'
_computing_structure_refinement 'TOPAS ACADEMIC 4.1'
_diffrn_ambient_temperature 297(2)
_diffrn_detector_type 'linear PSD'
_diffrn_measurement_device_type 'STOE STADI P'
_diffrn_radiation_monochromator Ge-111
_diffrn_radiation_probe x-ray
_diffrn_radiation_type 'Mo K\a~1~'
_diffrn_radiation_wavelength 0.70930
_exptl_absorpt_coefficient_mu 10.6
_exptl_absorpt_correction_type sphere
_exptl_absorpt_process_details
;
capillary absorption correction taking the capillary diameter
and the linear absorption coefficient into account
;
_exptl_crystal_density_diffrn 4.466(1)
_exptl_crystal_density_meas ?
_exptl_crystal_density_method none
_exptl_crystal_F_000 362
_pd_calc_method 'Rietveld Refinement'
_pd_char_colour colorless
_pd_char_particle_morphology powder
_pd_meas_2theta_range_inc 0.01
_pd_meas_2theta_range_max 60
_pd_meas_2theta_range_min 2
_pd_meas_number_of_points 5800
_pd_proc_info_excluded_regions
;
from 16.22 to 16.51 2 theta
;
_pd_proc_ls_prof_R_factor 0.04110
_pd_proc_ls_prof_wR_factor 0.05382
_pd_proc_number_of_points 5800
_refine_ls_goodness_of_fit_all 1.047
_refine_ls_matrix_type full
_refine_ls_number_constraints 1
_refine_ls_number_parameters 68
_refine_ls_R_Fsqd_factor 0.00825
_refine_ls_shift/su_max 0.00
_refine_ls_shift/su_mean 0.00
_reflns_d_resolution_high 0.70464
_reflns_d_resolution_low 6.41055
_reflns_limit_h_max 9
_reflns_limit_h_min 0
_reflns_limit_k_max 9
_reflns_limit_k_min -10
_reflns_limit_l_max 8
_reflns_limit_l_min -8
_reflns_number_total 604
_cod_data_source_file 710077.cff
_cod_data_source_block Ba3P6O6N8
_cod_depositor_comments
;
The following automatic conversions were performed:

'_exptl_crystal_density_meas' value 'none' was changed to '?' - the
value is perceived as not measured.

Automatic conversion script
Id: cif_fix_values 3008 2015-01-20 13:52:24Z robertas 
;
_cod_original_cell_volume 299.633(9)
_cod_original_formula_sum Ba3P6O6N8
_cod_database_code 8103305
_publ_section_acknowledgments
;
We gratefully acknowledge financial support that was granted by the
&#x201C;Deutsche Forschungsgemeinschaft&#x201D; (DFG) and 
&#x201C;Fonds der Chemischen Industrie&#x201D; (FCI) 
(scholarship for S. J. Sedlmaier).
;
_pd_proc_ls_prof_r_expected 0.05143

loop_
_symmetry_equiv_pos_as_xyz
'-x, -y, -z'
'-x+y, -x, z'
'-y, x-y, z'
'y, -x+y, -z'
'x-y, x, -z'
'x, y, z'

loop_
_atom_site_label
_atom_site_type_symbol
_atom_site_symmetry_multiplicity
_atom_site_Wyckoff_symbol
_atom_site_fract_x
_atom_site_fract_y
_atom_site_fract_z
_atom_site_U_iso_or_equiv
_atom_site_occupancy
Ba1 Ba 2 2d 0.66667 0.33333 0.38528(23) 0.0101(5) 1
Ba2 Ba 1 1b 0 0 0.5 0.0129(6) 1
P P 6 6g 0.77473(54) 0.17468(56) 0.89670(54) 0.0053(8) 1
N1 N 2 2d 0.66667 0.33333 0.9175(19) 0.0058(13) 1
N2 N 6 6g 0.6860(17) 0.0193(13) 0.1073(16) 0.0058(13) 1
O O 6 6g 0.7094(14) 0.0721(11) 0.6840(12) 0.0058(13) 1

loop_
_atom_type_symbol
_atom_type_description
_atom_type_scat_dispersion_real
_atom_type_scat_dispersion_imag
_atom_type_scat_source
P P 0.1023 0.0942 'International Tables Vol C Tables 4.2.6.8 and 6.1.1.4'
O O 0.0106 0.0060 'International Tables Vol C Tables 4.2.6.8 and 6.1.1.4'
N N 0.0061 0.0033 'International Tables Vol C Tables 4.2.6.8 and 6.1.1.4'
Ba Ba -0.3244 2.2819 'International Tables Vol C Tables 4.2.6.8 and 6.1.1.4'

loop_
_geom_angle_atom_site_label_1
_geom_angle_atom_site_label_2
_geom_angle_atom_site_label_3
_geom_angle
_geom_angle_site_symmetry_1
_geom_angle_site_symmetry_3
O Ba1 O 80.424(1) 2_655 .
O Ba1 O 80.424(1) 2_655 3_665
O Ba1 O 80.424(1) . 3_665
O Ba1 O 76.9 2_655 5_666
O Ba1 O 71.9 . 5_666
O Ba1 O 146.6 3_665 5_666
O Ba1 O 146.621(1) 2_655 4_656
O Ba1 O 76.9 . 4_656
O Ba1 O 71.9 3_665 4_656
O Ba1 O 117.8 5_666 4_656
O Ba1 O 71.9 2_655 6_556
O Ba1 O 146.621(1) . 6_556
O Ba1 O 76.9 3_665 6_556
O Ba1 O 117.8 5_666 6_556
O Ba1 O 117.8 4_656 6_556
O Ba1 N1 131.798(1) 2_655 1_554
O Ba1 N1 131.798(1) . 1_554
O Ba1 N1 131.798(1) 3_665 1_554
O Ba1 N1 81.4 5_666 1_554
O Ba1 N1 81.4 4_656 1_554
O Ba1 N1 81.4 6_556 1_554
O Ba1 N2 137.3 2_655 .
O Ba1 N2 78.095(1) . .
O Ba1 N2 130.735(1) 3_665 .
O Ba1 N2 61.5 5_666 .
O Ba1 N2 60.2 4_656 .
O Ba1 N2 135.224(1) 6_556 .
N1 Ba1 N2 53.812(1) 1_554 .
O Ba1 N2 78.095(1) 2_655 2_655
O Ba1 N2 130.7 . 2_655
O Ba1 N2 137.3 3_665 2_655
O Ba1 N2 60.2 5_666 2_655
O Ba1 N2 135.224(1) 4_656 2_655
O Ba1 N2 61.5 6_556 2_655
N1 Ba1 N2 53.812(1) 1_554 2_655
N2 Ba1 N2 88.686(1) . 2_655
O Ba1 N2 130.735(1) 2_655 3_665
O Ba1 N2 137.250(1) . 3_665
O Ba1 N2 78.095(1) 3_665 3_665
O Ba1 N2 135.224(1) 5_666 3_665
O Ba1 N2 61.5 4_656 3_665
O Ba1 N2 60.2 6_556 3_665
N1 Ba1 N2 53.812(1) 1_554 3_665
N2 Ba1 N2 88.686(1) . 3_665
N2 Ba1 N2 88.686(1) 2_655 3_665
O Ba1 N1 48.202(1) 2_655 .
O Ba1 N1 48.202(1) . .
O Ba1 N1 48.202(1) 3_665 .
O Ba1 N1 98.6 5_666 .
O Ba1 N1 98.6 4_656 .
O Ba1 N1 98.6 6_556 .
N1 Ba1 N1 180.0 1_554 .
N2 Ba1 N1 126.188(1) . .
N2 Ba1 N1 126.188(1) 2_655 .
N2 Ba1 N1 126.188(1) 3_665 .
O Ba1 P 131.928(1) 2_655 1_554
O Ba1 P 103.515(1) . 1_554
O Ba1 P 147.6 3_665 1_554
O Ba1 P 60.0 5_666 1_554
O Ba1 P 77.7 4_656 1_554
O Ba1 P 108.787(1) 6_556 1_554
N1 Ba1 P 29.141(1) 1_554 1_554
N2 Ba1 P 28.0 . 1_554
N2 Ba1 P 63.077(1) 2_655 1_554
N2 Ba1 P 77.808(1) 3_665 1_554
N1 Ba1 P 150.859(1) . 1_554
O Ba2 O 180.0 6_446 3_665
O Ba2 O 103.106(1) 6_446 5_566
O Ba2 O 76.894(1) 3_665 5_566
O Ba2 O 76.894(1) 6_446 2_545
O Ba2 O 103.106(1) 3_665 2_545
O Ba2 O 180.0 5_566 2_545
O Ba2 O 103.106(1) 6_446 4_656
O Ba2 O 76.894(1) 3_665 4_656
O Ba2 O 103.106(1) 5_566 4_656
O Ba2 O 76.894(1) 2_545 4_656
O Ba2 O 76.894(1) 6_446 1_455
O Ba2 O 103.106(1) 3_665 1_455
O Ba2 O 76.894(1) 5_566 1_455
O Ba2 O 103.106(1) 2_545 1_455
O Ba2 O 180.0 4_656 1_455
O Ba2 P 22.6 6_446 6_446
O Ba2 P 157.4 3_665 6_446
O Ba2 P 82.517(1) 5_566 6_446
O Ba2 P 97.483(1) 2_545 6_446
O Ba2 P 99.215(1) 4_656 6_446
O Ba2 P 80.785(1) 1_455 6_446
O Ba2 P 157.4 6_446 3_665
O Ba2 P 22.6 3_665 3_665
O Ba2 P 97.483(1) 5_566 3_665
O Ba2 P 82.517(1) 2_545 3_665
O Ba2 P 80.785(1) 4_656 3_665
O Ba2 P 99.215(1) 1_455 3_665
P Ba2 P 180.0 6_446 3_665
O Ba2 P 97.483(1) 6_446 1_455
O Ba2 P 82.517(1) 3_665 1_455
O Ba2 P 80.785(1) 5_566 1_455
O Ba2 P 99.215(1) 2_545 1_455
O Ba2 P 157.4 4_656 1_455
O Ba2 P 22.6 1_455 1_455
P Ba2 P 103.329(1) 6_446 1_455
P Ba2 P 76.671(1) 3_665 1_455
O Ba2 P 82.517(1) 6_446 4_656
O Ba2 P 97.483(1) 3_665 4_656
O Ba2 P 99.215(1) 5_566 4_656
O Ba2 P 80.785(1) 2_545 4_656
O Ba2 P 22.6 4_656 4_656
O Ba2 P 157.4 1_455 4_656
P Ba2 P 76.671(1) 6_446 4_656
P Ba2 P 103.329(1) 3_665 4_656
P Ba2 P 180.0 1_455 4_656
O Ba2 P 80.785(1) 6_446 2_545
O Ba2 P 99.215(1) 3_665 2_545
O Ba2 P 157.4 5_566 2_545
O Ba2 P 22.6 2_545 2_545
O Ba2 P 97.483(1) 4_656 2_545
O Ba2 P 82.517(1) 1_455 2_545
P Ba2 P 103.329(1) 6_446 2_545
P Ba2 P 76.671(1) 3_665 2_545
P Ba2 P 76.671(1) 1_455 2_545
P Ba2 P 103.329(1) 4_656 2_545
O Ba2 P 99.215(1) 6_446 5_566
O Ba2 P 80.785(1) 3_665 5_566
O Ba2 P 22.6 5_566 5_566
O Ba2 P 157.4 2_545 5_566
O Ba2 P 82.517(1) 4_656 5_566
O Ba2 P 97.483(1) 1_455 5_566
P Ba2 P 76.671(1) 6_446 5_566
P Ba2 P 103.329(1) 3_665 5_566
P Ba2 P 103.329(1) 1_455 5_566
P Ba2 P 76.671(1) 4_656 5_566
P Ba2 P 180.0 2_545 5_566
O P N2 108.631(1) . 5_666
O P N2 116.754(1) . 1_556
N2 P N2 115.7 5_666 1_556
O P N1 105.7 . .
N2 P N1 104.0 5_666 .
N2 P N1 104.6 1_556 .
O P Ba1 151.842(1) . 1_556
N2 P Ba1 97.6 5_666 1_556
N2 P Ba1 56.969(1) 1_556 1_556
N1 P Ba1 56.493(1) . 1_556
O P Ba2 44.157(1) . 1_655
N2 P Ba2 72.1 5_666 1_655
N2 P Ba2 113.750(1) 1_556 1_655
N1 P Ba2 139.067(1) . 1_655
Ba1 P Ba2 162.3 1_556 1_655
O P Ba1 45.963(1) . .
N2 P Ba1 95.7 5_666 .
N2 P Ba1 148.582(1) 1_556 .
N1 P Ba1 66.325(1) . .
Ba1 P Ba1 122.818(1) 1_556 .
Ba2 P Ba1 73.452(1) 1_655 .
P N1 P 119.4 . 2_655
P N1 P 119.4 . 3_665
P N1 P 119.4 2_655 3_665
P N1 Ba1 94.4 . 1_556
P N1 Ba1 94.4 2_655 1_556
P N1 Ba1 94.4 3_665 1_556
P N1 Ba1 85.6 . .
P N1 Ba1 85.6 2_655 .
P N1 Ba1 85.6 3_665 .
Ba1 N1 Ba1 180.0 1_556 .
P N2 P 124.687(1) 6_546 1_554
P N2 Ba1 138.673(1) 6_546 .
P N2 Ba1 95.054(1) 1_554 .
P O Ba2 113.285(1) . 1_655
P O Ba1 111.655(1) . .
Ba2 O Ba1 102.636(1) 1_655 .
P O Ba1 123.6 . 4_656
Ba2 O Ba1 100.1 1_655 4_656
Ba1 O Ba1 103.1 . 4_656

loop_
_geom_bond_atom_site_label_1
_geom_bond_atom_site_label_2
_geom_bond_distance
_geom_bond_site_symmetry_2
Ba1 O 2.8300 2_655
Ba1 O 2.8300 .
Ba1 O 2.8300 3_665
Ba1 O 2.9314 5_666
Ba1 O 2.9314 4_656
Ba1 O 2.9314 6_556
Ba1 N1 2.9537 1_554
Ba1 N2 2.9728 .
Ba1 N2 2.9728 2_655
Ba1 N2 2.9728 3_665
Ba1 N1 3.3606 .
Ba1 P 3.5322 1_554
Ba2 O 2.7221 6_446
Ba2 O 2.7221 3_665
Ba2 O 2.7221 5_566
Ba2 O 2.7221 2_545
Ba2 O 2.7221 4_656
Ba2 O 2.7221 1_455
Ba2 P 3.5893 6_446
Ba2 P 3.5893 3_665
Ba2 P 3.5893 1_455
Ba2 P 3.5893 4_656
Ba2 P 3.5893 2_545
Ba2 P 3.5893 5_566
P O 1.4990 .
P N2 1.5909 5_666
P N2 1.6635 1_556
P N1 1.7250 .
P Ba1 3.5322 1_556
P Ba2 3.5893 1_655
N1 P 1.7250 2_655
N1 P 1.7250 3_665
N1 Ba1 2.9537 1_556
N2 P 1.5909 6_546
N2 P 1.6635 1_554
O Ba2 2.7221 1_655
O Ba1 2.9314 4_656
